data_2312287
loop_
_publ_author_name
'Khouchen, Malak'
'Klar, Paul Benjamin'
'Chintakindi, Hrushikesh'
'Suresh, Ashwin'
'Palatinus, Lukas'

_publ_section_title
;
 Optimal estimated standard uncertainties of reflection intensities for
 kinematical refinement from 3D electron diffraction data
;
_journal_coeditor_code PL5027
_journal_issue 5
_journal_name_full 'Acta Crystallographica Section A Foundations and Advances'
_journal_page_first 427
_journal_page_last 439
_journal_paper_doi 10.1107/S2053273323005053
_journal_volume 79
_journal_year 2023
_chemical_absolute_configuration rm
_chemical_formula_sum 'C13 H18 O2'
_chemical_formula_weight 206.3
_chemical_name_common (S)-(+)-Ibuprofen
_chemical_name_systematic
; 
(S)-(+)-Ibuprofen
;
_space_group_IT_number 4
_space_group_name_Hall 'P 2yb'
_space_group_name_H-M_alt 'P 1 21 1'
_symmetry_cell_setting monoclinic
_symmetry_Int_Tables_number 4
_symmetry_space_group_name_Hall 'P 2yb'
_symmetry_space_group_name_H-M 'P 1 21 1'
_cell_angle_alpha 90
_cell_angle_beta 112.24(3)
_cell_angle_gamma 90
_cell_formula_units_Z 4
_cell_length_a 12.368(4)
_cell_length_b 8.021(3)
_cell_length_c 13.536(5)
_cell_measurement_reflns_used 3884
_cell_measurement_temperature 95.15
_cell_measurement_theta_max 0.72
_cell_measurement_theta_min 0.06
_cell_volume 1242.9(8)
_computing_cell_refinement 'PETS2(ver 2.2.20220612.1425)'
_computing_data_collection 'self-written scripts, OLYMPUS iTEM'
_computing_data_reduction 'PETS2(ver 2.2.20220612.1425)'
_computing_molecular_graphics 'VESTA 3'
_computing_structure_refinement 'JANA2020 '
_computing_structure_solution superflip
_diffrn_ambient_temperature 95.15
_diffrn_detector 'Hybrid pixel detector ASI Cheetah (side-mounted)'
_diffrn_measured_fraction_theta_full 0.85
_diffrn_measured_fraction_theta_max 0.85
_diffrn_measurement_device 'TEM FEI Tecnai G2 20'
_diffrn_measurement_method 'continuous-rotation 3D ED'
_diffrn_measurement_specimen_support 'holey carbon grid'
_diffrn_radiation_probe electron
_diffrn_radiation_source 'Lab6 cathode'
_diffrn_radiation_type 'electrons 200 keV'
_diffrn_radiation_wavelength 0.0251
_diffrn_reflns_av_R_equivalents 0.1658
_diffrn_reflns_av_unetI/netI 0.1294
_diffrn_reflns_limit_h_max 12
_diffrn_reflns_limit_h_min -12
_diffrn_reflns_limit_k_max 8
_diffrn_reflns_limit_k_min -8
_diffrn_reflns_limit_l_max 13
_diffrn_reflns_limit_l_min -13
_diffrn_reflns_number 3884
_diffrn_reflns_theta_full 0.72
_diffrn_reflns_theta_max 0.72
_diffrn_reflns_theta_min 0.06
_exptl_crystal_density_diffrn 1.1024
_exptl_crystal_description block
_exptl_crystal_F_000 184.42
_refine_diff_density_max 0.23
_refine_diff_density_min -0.27
_refine_ls_extinction_coef 2.0(4)
_refine_ls_extinction_expression Fc^*^=kFc[1+0.001xFc^2^\l^3^/sin(2\q)]^-1/4^
_refine_ls_extinction_method 'SHELXL-2017/1 (Sheldrick, 2015)'
_refine_ls_goodness_of_fit_gt 5.0258
_refine_ls_goodness_of_fit_ref 5.4616
_refine_ls_hydrogen_treatment mixed
_refine_ls_number_constraints 139
_refine_ls_number_parameters 127
_refine_ls_number_reflns 1212
_refine_ls_number_restraints 3
_refine_ls_R_factor_all 0.2336
_refine_ls_R_factor_gt 0.1911
_refine_ls_shift/su_max 1.6192
_refine_ls_shift/su_mean 0.1977
_refine_ls_structure_factor_coef Fsqd
_refine_ls_weighting_details w=1/(\s^2^(I)+0.0004I^2^)
_refine_ls_weighting_scheme sigma
_refine_ls_wR_factor_gt 0.3079
_refine_ls_wR_factor_ref 0.4071
_reflns_number_gt 856
_reflns_number_total 1212
_reflns_threshold_expression I>3\s(I)
_cod_data_source_file pl5027.cif
_cod_data_source_block ibuprofen_model1
_cod_database_code 2312287

loop_
_space_group_symop_id
_space_group_symop_operation_xyz
1 x,y,z
2 -x,y+1/2,-z

loop_
_atom_site_label
_atom_site_type_symbol
_atom_site_fract_x
_atom_site_fract_y
_atom_site_fract_z
_atom_site_adp_type
_atom_site_U_iso_or_equiv
_atom_site_site_symmetry_multiplicity
_atom_site_occupancy
_atom_site_calc_flag
_atom_site_refinement_flags
_atom_site_disorder_assembly
_atom_site_disorder_group
O1a O 0.354(2) 0.509(5) 1.170(2) Uiso 0.065(7) 2 1 d . . .
O2a O 0.221(3) 0.684(5) 1.040(2) Uiso 0.072(8) 2 1 d . . .
H1a H 0.304(6) 0.72(2) 1.067(17) Uiso 0.1444 2 1 d . . .
C1a C 0.248(2) 0.538(5) 1.093(2) Uiso 0.063(9) 2 1 d . . .
C2a C 0.155(3) 0.407(5) 1.063(2) Uiso 0.058(8) 2 1 d . . .
H2a H 0.156828 0.309315 1.115988 Uiso 0.1168 2 1 d . . .
C3a C 0.1707(17) 0.324(4) 0.9688(17) Uiso 0.026(6) 2 1 d . . .
C4a C 0.2283(19) 0.175(4) 0.9856(19) Uiso 0.033(6) 2 1 d . . .
H4a H 0.260951 0.11825 1.061946 Uiso 0.0661 2 1 d . . .
C5a C 0.244(2) 0.094(4) 0.8891(18) Uiso 0.038(7) 2 1 d . . .
H5a H 0.311882 0.0068 0.900557 Uiso 0.0759 2 1 d . . .
C6a C 0.170(2) 0.1332 0.7895(17) Uiso 0.030(7) 2 1 d . . .
C7a C 0.098(2) 0.272(4) 0.779(2) Uiso 0.027(6) 2 1 d . . .
H7a H 0.045285 0.313079 0.701064 Uiso 0.0534 2 1 d . . .
C8a C 0.0932(19) 0.352(4) 0.8602(16) Uiso 0.022(5) 2 1 d . . .
H8a H 0.027634 0.444316 0.845671 Uiso 0.0446 2 1 d . . .
C9a C 0.1823(17) 0.032(4) 0.6965(16) Uiso 0.028(5) 2 1 d . . .
H9a1 H 0.188093 0.114757 0.637819 Uiso 0.0563 2 1 d . . .
H9a2 H 0.256648 -0.046642 0.72702 Uiso 0.0563 2 1 d . . .
C10a C 0.060(2) -0.088(4) 0.6425(19) Uiso 0.050(8) 2 1 d . . .
H10a H -0.021005 -0.027668 0.628838 Uiso 0.1006 2 1 d . . .
C11a C 0.057(2) -0.146(4) 0.5391(18) Uiso 0.042(6) 2 1 d . . .
H11a H 0.130565 -0.223385 0.551067 Uiso 0.0848 2 1 d . . .
H11b H -0.020527 -0.215562 0.50007 Uiso 0.0848 2 1 d . . .
H11c H 0.059106 -0.042561 0.491425 Uiso 0.0848 2 1 d . . .
C12a C 0.080(4) -0.228(6) 0.723(3) Uiso 0.091(12) 2 1 d . . .
H12a H 0.059194 -0.343704 0.682488 Uiso 0.1812 2 1 d . . .
H12b H 0.168675 -0.228227 0.775992 Uiso 0.1812 2 1 d . . .
H12c H 0.025846 -0.209569 0.767083 Uiso 0.1812 2 1 d . . .
C13a C 0.037(3) 0.494(5) 1.054(3) Uiso 0.077(10) 2 1 d . . .
H13a H -0.032258 0.405684 1.028417 Uiso 0.1542 2 1 d . . .
H13b H 0.045257 0.540972 1.130241 Uiso 0.1542 2 1 d . . .
H13c H 0.01746 0.593616 0.998867 Uiso 0.1542 2 1 d . . .
O2b O 0.541(3) -0.302(5) 0.226(2) Uiso 0.067(8) 2 1 d . . .
O1b O 0.409(3) -0.137(5) 0.103(2) Uiso 0.069(8) 2 1 d . . .
H1b H 0.469(9) -0.35(2) 0.174(11) Uiso 0.1341 2 1 d . . .
C1b C 0.519(2) -0.154(5) 0.173(2) Uiso 0.059(8) 2 1 d . . .
C2b C 0.617(2) -0.025(4) 0.1949(17) Uiso 0.039(7) 2 1 d . . .
H2b H 0.699346 -0.080259 0.207597 Uiso 0.0783 2 1 d . . .
C3b C 0.6056(19) 0.069(4) 0.2888(18) Uiso 0.027(6) 2 1 d . . .
C4b C 0.687(2) 0.009(5) 0.3948(18) Uiso 0.056(8) 2 1 d . . .
H4b H 0.746353 -0.088303 0.397637 Uiso 0.112 2 1 d . . .
C5b C 0.690(2) 0.079(5) 0.495(2) Uiso 0.047(7) 2 1 d . . .
H5b H 0.736405 0.022522 0.569586 Uiso 0.0936 2 1 d . . .
C6b C 0.624(2) 0.229(4) 0.4854(19) Uiso 0.038(7) 2 1 d . . .
C7b C 0.555(3) 0.297(6) 0.381(2) Uiso 0.069(9) 2 1 d . . .
H7b H 0.509753 0.412387 0.369388 Uiso 0.1384 2 1 d . . .
C8b C 0.554(2) 0.192(4) 0.2965(19) Uiso 0.030(6) 2 1 d . . .
H8b H 0.491584 0.231141 0.221735 Uiso 0.0606 2 1 d . . .
C9b C 0.653(3) 0.315(5) 0.589(2) Uiso 0.061(8) 2 1 d . . .
H9b1 H 0.666291 0.225759 0.649833 Uiso 0.1213 2 1 d . . .
H9b2 H 0.574246 0.346463 0.599035 Uiso 0.1213 2 1 d . . .
C10b C 0.734(2) 0.446(4) 0.6275(16) Uiso 0.038(7) 2 1 d . . .
H10b H 0.806282 0.376586 0.626647 Uiso 0.0754 2 1 d . . .
C11b C 0.770(3) 0.499(5) 0.744(2) Uiso 0.059(8) 2 1 d . . .
H11d H 0.695148 0.531621 0.759656 Uiso 0.1173 2 1 d . . .
H11e H 0.826823 0.603924 0.759193 Uiso 0.1173 2 1 d . . .
H11f H 0.814478 0.399515 0.794602 Uiso 0.1173 2 1 d . . .
C12b C 0.7240(18) 0.591(4) 0.5555(18) Uiso 0.033(6) 2 1 d . . .
H12d H 0.807942 0.642956 0.572354 Uiso 0.0653 2 1 d . . .
H12e H 0.68843 0.550636 0.474968 Uiso 0.0653 2 1 d . . .
H12f H 0.668594 0.682622 0.567885 Uiso 0.0653 2 1 d . . .
C13b C 0.5950(19) 0.096(4) 0.1044(17) Uiso 0.038(6) 2 1 d . . .
H13d H 0.515208 0.15916 0.089567 Uiso 0.0768 2 1 d . . .
H13e H 0.66423 0.183427 0.124938 Uiso 0.0768 2 1 d . . .
H13f H 0.590027 0.030006 0.034862 Uiso 0.0768 2 1 d . . .

loop_
_atom_type_symbol
_atom_type_scat_source
C International_Tables_Vol_C
H International_Tables_Vol_C
O International_Tables_Vol_C

loop_
_geom_angle_atom_site_label_1
_geom_angle_atom_site_label_2
_geom_angle_atom_site_label_3
_geom_angle_site_symmetry_1
_geom_angle_site_symmetry_2
_geom_angle_site_symmetry_3
_geom_angle
H1a O2a C1a . . . 93(12)
O1a C1a O2a . . . 122(3)
O1a C1a C2a . . . 121(3)
O2a C1a C2a . . . 117(2)
C1a C2a H2a . . . 121.17
C1a C2a C3a . . . 102(3)
C1a C2a C13a . . . 108(3)
H2a C2a C3a . . . 105.45
H2a C2a C13a . . . 99.16
C3a C2a C13a . . . 123(2)
C2a C3a C4a . . . 118(2)
C2a C3a C8a . . . 123(2)
C4a C3a C8a . . . 114(2)
C3a C4a H4a . . . 121.47
C3a C4a C5a . . . 117(2)
H4a C4a C5a . . . 121.47
C4a C5a H5a . . . 120.19
C4a C5a C6a . . . 120(3)
H5a C5a C6a . . . 120.19
C5a C6a C7a . . . 117(2)
C5a C6a C9a . . . 117(2)
C7a C6a C9a . . . 126.0(19)
C6a C7a H7a . . . 118.68
C6a C7a C8a . . . 123(2)
H7a C7a C8a . . . 118.68
C3a C8a C7a . . . 124(3)
C3a C8a H8a . . . 117.81
C7a C8a H8a . . . 117.81
C6a C9a H9a1 . . . 109.47
C6a C9a H9a2 . . . 109.47
H9a1 C9a H9a2 . . . 111.69
H10a C10a C11a . . . 107.46
H10a C10a C12a . . . 110.49
C11a C10a C12a . . . 113(3)
C10a C11a H11a . . . 109.47
C10a C11a H11b . . . 109.47
C10a C11a H11c . . . 109.47
H11a C11a H11b . . . 109.47
H11a C11a H11c . . . 109.47
H11b C11a H11c . . . 109.47
C10a C12a H12a . . . 109.47
C10a C12a H12b . . . 109.47
C10a C12a H12c . . . 109.47
H12a C12a H12b . . . 109.47
H12a C12a H12c . . . 109.47
H12b C12a H12c . . . 109.47
C2a C13a H13a . . . 109.47
C2a C13a H13b . . . 109.47
C2a C13a H13c . . . 109.47
H13a C13a H13b . . . 109.47
H13a C13a H13c . . . 109.47
H13b C13a H13c . . . 109.47
H1b O2b C1b . . . 93(10)
O2b C1b O1b . . . 114(3)
O2b C1b C2b . . . 120(2)
O1b C1b C2b . . . 126(3)
C1b C2b H2b . . . 112.73
C1b C2b C3b . . . 100(2)
C1b C2b C13b . . . 112.9(19)
H2b C2b C3b . . . 117.15
H2b C2b C13b . . . 105.66
C3b C2b C13b . . . 108(3)
C2b C3b C4b . . . 113(2)
C2b C3b C8b . . . 134(2)
C4b C3b C8b . . . 112(3)
C3b C4b H4b . . . 118.76
C3b C4b C5b . . . 122(3)
H4b C4b C5b . . . 118.76
C4b C5b H5b . . . 122.22
C4b C5b C6b . . . 116(2)
H5b C5b C6b . . . 122.22
C5b C6b C7b . . . 121(3)
C5b C6b C9b . . . 113(2)
C7b C6b C9b . . . 126(3)
C6b C7b H7b . . . 123.69
C6b C7b C8b . . . 113(3)
H7b C7b C8b . . . 123.69
C3b C8b C7b . . . 136(2)
C3b C8b H8b . . . 112.18
C7b C8b H8b . . . 112.18
C6b C9b H9b1 . . . 109.47
C6b C9b H9b2 . . . 109.47
C6b C9b C10b . . . 125(3)
H9b1 C9b H9b2 . . . 86.59
H9b1 C9b C10b . . . 109.47
H9b2 C9b C10b . . . 109.47
C9b C10b H10b . . . 95.07
C9b C10b C11b . . . 119(3)
C9b C10b C12b . . . 117.8(19)
H10b C10b C11b . . . 103.74
H10b C10b C12b . . . 105.34
C11b C10b C12b . . . 112(3)
C10b C11b H11d . . . 109.47
C10b C11b H11e . . . 109.47
C10b C11b H11f . . . 109.47
H11d C11b H11e . . . 109.47
H11d C11b H11f . . . 109.47
H11e C11b H11f . . . 109.47
C10b C12b H12d . . . 109.47
C10b C12b H12e . . . 109.47
C10b C12b H12f . . . 109.47
H12d C12b H12e . . . 109.47
H12d C12b H12f . . . 109.47
H12e C12b H12f . . . 109.47
C2b C13b H13d . . . 109.47
C2b C13b H13e . . . 109.47
C2b C13b H13f . . . 109.47
H13d C13b H13e . . . 109.47
H13d C13b H13f . . . 109.47
H13e C13b H13f . . . 109.47

loop_
_geom_bond_atom_site_label_1
_geom_bond_atom_site_label_2
_geom_bond_site_symmetry_1
_geom_bond_site_symmetry_2
_geom_bond_distance
O1a C1a . . 1.35(3)
O2a H1a . . 0.99(9)
O2a C1a . . 1.35(5)
C1a C2a . . 1.50(5)
C2a H2a . . 1.06
C2a C3a . . 1.51(4)
C2a C13a . . 1.58(5)
C3a C4a . . 1.37(4)
C3a C8a . . 1.44(3)
C4a H4a . . 1.06
C4a C5a . . 1.54(4)
C5a H5a . . 1.06
C5a C6a . . 1.35(3)
C6a C7a . . 1.39(3)
C6a C9a . . 1.56(3)
C7a H7a . . 1.06
C7a C8a . . 1.30(4)
C8a H8a . . 1.06
C9a H9a1 . . 1.06
C9a H9a2 . . 1.06
C10a H10a . . 1.06
C10a C11a . . 1.46(4)
C10a C12a . . 1.52(5)
C11a H11a . . 1.06
C11a H11b . . 1.06
C11a H11c . . 1.06
C12a H12a . . 1.06
C12a H12b . . 1.06
C12a H12c . . 1.06
C13a H13a . . 1.06
C13a H13b . . 1.06
C13a H13c . . 1.06
O2b H1b . . 0.99(12)
O2b C1b . . 1.36(5)
O1b C1b . . 1.34(4)
C1b C2b . . 1.53(5)
C2b H2b . . 1.06
C2b C3b . . 1.53(4)
C2b C13b . . 1.50(4)
C3b C4b . . 1.49(3)
C3b C8b . . 1.20(4)
C4b H4b . . 1.06
C4b C5b . . 1.46(4)
C5b H5b . . 1.06
C5b C6b . . 1.43(5)
C6b C7b . . 1.45(4)
C6b C9b . . 1.48(4)
C7b H7b . . 1.06
C7b C8b . . 1.42(5)
C8b H8b . . 1.06
C9b H9b1 . . 1.06
C9b H9b2 . . 1.06
C9b C10b . . 1.41(4)
C10b H10b . . 1.06
C10b C11b . . 1.53(4)
C10b C12b . . 1.49(4)
C11b H11d . . 1.06
C11b H11e . . 1.06
C11b H11f . . 1.06
C12b H12d . . 1.06
C12b H12e . . 1.06
C12b H12f . . 1.06
C13b H13d . . 1.06
C13b H13e . . 1.06
C13b H13f . . 1.06

loop_
_geom_hbond_atom_site_label_D
_geom_hbond_atom_site_label_H
_geom_hbond_atom_site_label_A
_geom_hbond_site_symmetry_D
_geom_hbond_site_symmetry_H
_geom_hbond_site_symmetry_A
_geom_hbond_distance_DH
_geom_hbond_distance_HA
_geom_hbond_distance_DA
_geom_hbond_angle_DHA
O2a H1a O1b . . 1_566 0.99(9) 1.67(15) 2.58(5) 153(16)
O2b H1b O1a . . 1_544 0.99(12) 1.79(15) 2.63(5) 141(14)

loop_
_restr_distance_atom_site_label_1
_restr_distance_site_symmetry_1
_restr_distance_atom_site_label_2
_restr_distance_site_symmetry_2
_restr_distance_target
_restr_distance_target_weight_param
O2a . H1a . 0.98 0.001
O2b . H1b . 0.98 0.001

loop_
_restr_equal_angle_atom_site_label_1
_restr_equal_angle_site_symmetry_1
_restr_equal_angle_atom_site_label_2
_restr_equal_angle_site_symmetry_2
_restr_equal_angle_atom_site_label_3
_restr_equal_angle_site_symmetry_3
_restr_equal_angle_class_class_id
_restr_equal_angle_class_target_weight_param
C1b . O2b . H1b . 1 0.01
C1a . O2a . H1a . 1 0.01
